data_2214078
loop_
_publ_author_name
'Young, John F.'
'Yap, Glenn P. A.'

_publ_section_title
;
 Di-\m-iodido-bis[bis(cyclohexyldiphenylphosphine-\k<i>P</i>)silver(I)]
;
_journal_coeditor_code BR2047
_journal_issue 7
_journal_name_full 'Acta Crystallographica Section E'
_journal_page_first m1943
_journal_page_last m1943
_journal_paper_doi 10.1107/S1600536807029042
_journal_volume 63
_journal_year 2007
_chemical_formula_iupac '[Ag2 I2 (C18 H21 P)4]'
_chemical_formula_moiety 'C72 H84 Ag2 I2 P4'
_chemical_formula_sum 'C72 H84 Ag2 I2 P4'
_chemical_formula_weight 1542.81
_chemical_name_systematic
;
Di-\m-iodido-bis[bis(cyclohexyldiphenylphosphine-\kP)silver(I)]
;
_space_group_IT_number 15
_symmetry_cell_setting monoclinic
_symmetry_space_group_name_Hall '-C 2yc'
_symmetry_space_group_name_H-M 'C 1 2/c 1'
_atom_sites_solution_hydrogens geom
_atom_sites_solution_primary direct
_atom_sites_solution_secondary difmap
_audit_creation_method SHELXL-97
_cell_angle_alpha 90.00
_cell_angle_beta 93.474(13)
_cell_angle_gamma 90.00
_cell_formula_units_Z 4
_cell_length_a 27.805(4)
_cell_length_b 13.3327(17)
_cell_length_c 17.598(4)
_cell_measurement_reflns_used 934
_cell_measurement_temperature 120(2)
_cell_measurement_theta_max 22.08
_cell_measurement_theta_min 2.67
_cell_volume 6511.9(19)
_computing_cell_refinement 'SAINT (Bruker, 2002)'
_computing_data_collection 'SMART (Bruker, 2002)'
_computing_data_reduction SAINT
_computing_molecular_graphics 'SHELXTL (Bruker, 2002)'
_computing_publication_material SHELXTL
_computing_structure_refinement 'SHELXL97 (Sheldrick, 1997)'
_computing_structure_solution 'SHELXS97 (Sheldrick, 1997)'
_diffrn_ambient_temperature 120(2)
_diffrn_detector_area_resol_mean 836.6
_diffrn_measured_fraction_theta_full 0.999
_diffrn_measured_fraction_theta_max 0.999
_diffrn_measurement_device_type 'Bruker APEX'
_diffrn_measurement_method \w
_diffrn_radiation_monochromator graphite
_diffrn_radiation_source 'fine-focus sealed tube'
_diffrn_radiation_type MoK\a
_diffrn_radiation_wavelength 0.71073
_diffrn_reflns_av_R_equivalents 0.0989
_diffrn_reflns_av_sigmaI/netI 0.0701
_diffrn_reflns_limit_h_max 32
_diffrn_reflns_limit_h_min -32
_diffrn_reflns_limit_k_max 15
_diffrn_reflns_limit_k_min -15
_diffrn_reflns_limit_l_max 20
_diffrn_reflns_limit_l_min -20
_diffrn_reflns_number 30202
_diffrn_reflns_theta_full 25.00
_diffrn_reflns_theta_max 25.00
_diffrn_reflns_theta_min 2.03
_diffrn_standards_decay_% 1
_diffrn_standards_interval_count 0
_diffrn_standards_interval_time 0
_diffrn_standards_number 0
_exptl_absorpt_coefficient_mu 1.689
_exptl_absorpt_correction_T_max 0.7629
_exptl_absorpt_correction_T_min 0.5556
_exptl_absorpt_correction_type multi-scan
_exptl_absorpt_process_details '(SADABS; Bruker, 2002)'
_exptl_crystal_colour colourless
_exptl_crystal_density_diffrn 1.574
_exptl_crystal_density_method 'not measured'
_exptl_crystal_description tabular
_exptl_crystal_F_000 3104
_exptl_crystal_size_max 0.38
_exptl_crystal_size_mid 0.24
_exptl_crystal_size_min 0.16
_refine_diff_density_max 0.938
_refine_diff_density_min -0.497
_refine_ls_extinction_method none
_refine_ls_goodness_of_fit_ref 1.054
_refine_ls_hydrogen_treatment constr
_refine_ls_matrix_type full
_refine_ls_number_parameters 361
_refine_ls_number_reflns 5724
_refine_ls_number_restraints 0
_refine_ls_restrained_S_all 1.054
_refine_ls_R_factor_all 0.0571
_refine_ls_R_factor_gt 0.0394
_refine_ls_shift/su_max 0.005
_refine_ls_shift/su_mean 0.000
_refine_ls_structure_factor_coef Fsqd
_refine_ls_weighting_details 'calc w=1/[\s^2^(Fo^2^)+(0.0207P)^2^] where P=(Fo^2^+2Fc^2^)/3'
_refine_ls_weighting_scheme calc
_refine_ls_wR_factor_gt 0.0814
_refine_ls_wR_factor_ref 0.0898
_reflns_number_gt 4448
_reflns_number_total 5724
_reflns_threshold_expression I>2\s(I)
_cod_data_source_file br2047.cif
_cod_data_source_block I
_cod_original_cell_volume 6511.8(19)
_cod_original_sg_symbol_H-M 'C 2/c'
_cod_database_code 2214078
_cod_database_fobs_code 2214078

loop_
_symmetry_equiv_pos_as_xyz
'x, y, z'
'-x, y, -z+1/2'
'x+1/2, y+1/2, z'
'-x+1/2, y+1/2, -z+1/2'
'-x, -y, -z'
'x, -y, z-1/2'
'-x+1/2, -y+1/2, -z'
'x+1/2, -y+1/2, z-1/2'

loop_
_atom_site_type_symbol
_atom_site_label
_atom_site_fract_x
_atom_site_fract_y
_atom_site_fract_z
_atom_site_U_iso_or_equiv
_atom_site_adp_type
_atom_site_calc_flag
_atom_site_refinement_flags
_atom_site_occupancy
Ag Ag1 0.936332(13) 0.23521(3) 0.22857(2) 0.02529(11) Uani d . 1
I I1 1.011583(11) 0.21772(2) 0.122587(17) 0.02443(10) Uani d . 1
P P1 0.87855(4) 0.08676(9) 0.22706(7) 0.0218(3) Uani d . 1
P P2 0.89485(4) 0.40206(9) 0.21388(7) 0.0238(3) Uani d . 1
C C1 0.86182(16) -0.0960(3) 0.3073(3) 0.0258(11) Uani d . 1
H H1A 0.8616 -0.1352 0.2595 0.031 Uiso calc R 1
H H1B 0.8286 -0.0719 0.3137 0.031 Uiso calc R 1
C C2 0.87775(17) -0.1632(4) 0.3743(3) 0.0345(13) Uani d . 1
H H2A 0.8736 -0.1265 0.4223 0.041 Uiso calc R 1
H H2B 0.8567 -0.2231 0.3739 0.041 Uiso calc R 1
C C3 0.92953(17) -0.1967(3) 0.3723(3) 0.0347(13) Uani d . 1
H H3A 0.9325 -0.2442 0.3296 0.042 Uiso calc R 1
H H3B 0.9391 -0.2324 0.4202 0.042 Uiso calc R 1
C C4 0.96339(17) -0.1084(3) 0.3626(3) 0.0314(12) Uani d . 1
H H4A 0.9652 -0.0679 0.4099 0.038 Uiso calc R 1
H H4B 0.9961 -0.1340 0.3547 0.038 Uiso calc R 1
C C5 0.94707(15) -0.0418(3) 0.2958(3) 0.0241(11) Uani d . 1
H H5A 0.9496 -0.0793 0.2477 0.029 Uiso calc R 1
H H5B 0.9685 0.0175 0.2945 0.029 Uiso calc R 1
C C6 0.89525(15) -0.0071(3) 0.3020(3) 0.0236(11) Uani d . 1
H H6A 0.8945 0.0291 0.3517 0.028 Uiso calc R 1
C C7 0.82980(17) -0.0480(4) 0.1225(3) 0.0313(12) Uani d . 1
H H7A 0.8026 -0.0438 0.1526 0.038 Uiso calc R 1
C C8 0.82872(19) -0.1112(4) 0.0600(3) 0.0399(14) Uani d . 1
H H8A 0.8002 -0.1479 0.0462 0.048 Uiso calc R 1
C C9 0.86880(19) -0.1215(4) 0.0171(3) 0.0345(13) Uani d . 1
H H9A 0.8681 -0.1672 -0.0244 0.041 Uiso calc R 1
C C10 0.90939(19) -0.0653(4) 0.0349(3) 0.0331(12) Uani d . 1
H H10A 0.9367 -0.0712 0.0052 0.040 Uiso calc R 1
C C11 0.91036(17) 0.0005(3) 0.0967(3) 0.0264(11) Uani d . 1
H H11A 0.9384 0.0395 0.1086 0.032 Uiso calc R 1
C C12 0.87082(17) 0.0097(3) 0.1414(3) 0.0257(11) Uani d . 1
C C13 0.80198(16) 0.1262(3) 0.3217(3) 0.0258(11) Uani d . 1
H H13A 0.8223 0.1006 0.3625 0.031 Uiso calc R 1
C C14 0.75725(17) 0.1661(3) 0.3368(3) 0.0322(12) Uani d . 1
H H14A 0.7472 0.1675 0.3875 0.039 Uiso calc R 1
C C15 0.72758(18) 0.2036(4) 0.2778(3) 0.0385(14) Uani d . 1
H H15A 0.6973 0.2323 0.2879 0.046 Uiso calc R 1
C C16 0.74172(18) 0.1995(4) 0.2052(3) 0.0398(14) Uani d . 1
H H16A 0.7207 0.2232 0.1646 0.048 Uiso calc R 1
C C17 0.78624(16) 0.1612(4) 0.1898(3) 0.0325(12) Uani d . 1
H H17A 0.7958 0.1607 0.1388 0.039 Uiso calc R 1
C C18 0.81737(15) 0.1233(3) 0.2479(3) 0.0248(11) Uani d . 1
C C19 0.83838(17) 0.3677(3) 0.3350(3) 0.0268(11) Uani d . 1
H H19A 0.8584 0.3071 0.3447 0.032 Uiso calc R 1
H H19B 0.8114 0.3496 0.2982 0.032 Uiso calc R 1
C C20 0.81820(17) 0.4027(4) 0.4094(3) 0.0324(12) Uani d . 1
H H20A 0.7939 0.4558 0.3982 0.039 Uiso calc R 1
H H20B 0.8019 0.3457 0.4331 0.039 Uiso calc R 1
C C21 0.85711(19) 0.4429(4) 0.4649(3) 0.0354(13) Uani d . 1
H H21A 0.8420 0.4715 0.5096 0.042 Uiso calc R 1
H H21B 0.8783 0.3870 0.4830 0.042 Uiso calc R 1
C C22 0.88707(18) 0.5224(4) 0.4294(3) 0.0355(13) Uani d . 1
H H22A 0.8668 0.5822 0.4180 0.043 Uiso calc R 1
H H22B 0.9136 0.5425 0.4662 0.043 Uiso calc R 1
C C23 0.90791(16) 0.4870(3) 0.3574(3) 0.0274(11) Uani d . 1
H H23A 0.9313 0.4325 0.3695 0.033 Uiso calc R 1
H H23B 0.9254 0.5430 0.3344 0.033 Uiso calc R 1
C C24 0.86880(16) 0.4490(3) 0.3005(3) 0.0270(11) Uani d . 1
H H24A 0.8472 0.5066 0.2858 0.032 Uiso calc R 1
C C25 0.85027(17) 0.3252(3) 0.0829(3) 0.0277(11) Uani d . 1
H H25A 0.8797 0.2895 0.0800 0.033 Uiso calc R 1
C C26 0.81439(19) 0.3152(4) 0.0253(3) 0.0346(13) Uani d . 1
H H26A 0.8192 0.2722 -0.0166 0.042 Uiso calc R 1
C C27 0.77145(18) 0.3678(4) 0.0283(3) 0.0341(13) Uani d . 1
H H27A 0.7471 0.3621 -0.0117 0.041 Uiso calc R 1
C C28 0.76458(17) 0.4282(4) 0.0900(3) 0.0302(12) Uani d . 1
H H28A 0.7351 0.4637 0.0930 0.036 Uiso calc R 1
C C29 0.80011(17) 0.4378(3) 0.1477(3) 0.0281(12) Uani d . 1
H H29A 0.7948 0.4798 0.1900 0.034 Uiso calc R 1
C C30 0.84357(16) 0.3867(3) 0.1447(3) 0.0241(11) Uani d . 1
C C31 0.95789(16) 0.5014(3) 0.1230(3) 0.0276(11) Uani d . 1
H H31A 0.9705 0.4364 0.1145 0.033 Uiso calc R 1
C C32 0.97607(17) 0.5842(4) 0.0841(3) 0.0335(12) Uani d . 1
H H32A 1.0020 0.5757 0.0519 0.040 Uiso calc R 1
C C33 0.95618(17) 0.6771(4) 0.0929(3) 0.0306(12) Uani d . 1
H H33A 0.9666 0.7320 0.0636 0.037 Uiso calc R 1
C C34 0.92163(19) 0.6915(4) 0.1434(3) 0.0402(14) Uani d . 1
H H34A 0.9100 0.7573 0.1521 0.048 Uiso calc R 1
C C35 0.90309(17) 0.6105(3) 0.1825(3) 0.0327(12) Uani d . 1
H H35A 0.8777 0.6207 0.2153 0.039 Uiso calc R 1
C C36 0.92213(16) 0.5132(3) 0.1732(3) 0.0263(11) Uani d . 1

loop_
_atom_site_aniso_label
_atom_site_aniso_U_11
_atom_site_aniso_U_22
_atom_site_aniso_U_33
_atom_site_aniso_U_12
_atom_site_aniso_U_13
_atom_site_aniso_U_23
Ag1 0.0247(2) 0.0233(2) 0.0284(2) -0.00002(15) 0.00537(16) 0.00078(16)
I1 0.02476(19) 0.02417(18) 0.02487(19) 0.00026(13) 0.00564(14) -0.00068(13)
P1 0.0205(6) 0.0209(7) 0.0238(7) -0.0006(5) 0.0011(5) 0.0009(5)
P2 0.0269(7) 0.0186(6) 0.0265(7) 0.0007(5) 0.0061(6) -0.0029(5)
C1 0.020(3) 0.025(3) 0.032(3) 0.000(2) -0.002(2) 0.005(2)
C2 0.030(3) 0.029(3) 0.044(3) -0.003(2) 0.004(2) 0.011(2)
C3 0.030(3) 0.026(3) 0.048(3) 0.002(2) 0.002(3) 0.011(2)
C4 0.029(3) 0.022(3) 0.044(3) 0.001(2) 0.002(2) 0.004(2)
C5 0.023(3) 0.018(2) 0.031(3) -0.002(2) 0.004(2) 0.000(2)
C6 0.019(2) 0.023(3) 0.029(3) -0.001(2) 0.002(2) 0.003(2)
C7 0.030(3) 0.034(3) 0.030(3) -0.001(2) 0.002(2) -0.001(2)
C8 0.037(3) 0.044(3) 0.038(3) -0.013(3) -0.010(3) -0.002(3)
C9 0.054(4) 0.028(3) 0.019(3) 0.002(3) -0.007(3) -0.005(2)
C10 0.043(3) 0.030(3) 0.027(3) 0.008(2) 0.009(2) 0.004(2)
C11 0.027(3) 0.027(3) 0.026(3) -0.005(2) -0.001(2) -0.005(2)
C12 0.031(3) 0.021(3) 0.025(3) -0.002(2) -0.002(2) 0.000(2)
C13 0.023(3) 0.025(3) 0.029(3) -0.001(2) 0.002(2) -0.002(2)
C14 0.031(3) 0.024(3) 0.043(3) -0.004(2) 0.013(3) -0.004(2)
C15 0.019(3) 0.027(3) 0.069(4) 0.005(2) 0.006(3) 0.005(3)
C16 0.024(3) 0.036(3) 0.058(4) -0.001(2) -0.007(3) 0.018(3)
C17 0.024(3) 0.033(3) 0.040(3) -0.006(2) -0.002(2) 0.009(2)
C18 0.017(2) 0.019(2) 0.038(3) -0.0030(19) -0.002(2) 0.003(2)
C19 0.030(3) 0.024(3) 0.026(3) 0.000(2) 0.005(2) 0.001(2)
C20 0.029(3) 0.037(3) 0.032(3) 0.002(2) 0.008(2) -0.002(2)
C21 0.048(3) 0.036(3) 0.023(3) 0.010(3) 0.005(2) -0.002(2)
C22 0.034(3) 0.042(3) 0.030(3) 0.003(3) 0.000(2) -0.011(2)
C23 0.024(3) 0.028(3) 0.029(3) 0.006(2) -0.001(2) -0.004(2)
C24 0.027(3) 0.025(3) 0.030(3) 0.003(2) 0.004(2) -0.004(2)
C25 0.036(3) 0.023(3) 0.026(3) -0.004(2) 0.010(2) -0.002(2)
C26 0.047(3) 0.027(3) 0.030(3) -0.010(3) 0.009(3) -0.008(2)
C27 0.035(3) 0.037(3) 0.030(3) -0.015(3) 0.002(2) -0.005(2)
C28 0.029(3) 0.030(3) 0.032(3) 0.001(2) 0.005(2) 0.001(2)
C29 0.036(3) 0.029(3) 0.021(3) -0.001(2) 0.009(2) 0.000(2)
C30 0.027(3) 0.021(3) 0.025(3) -0.002(2) 0.008(2) 0.003(2)
C31 0.027(3) 0.023(3) 0.034(3) 0.002(2) 0.009(2) -0.001(2)
C32 0.027(3) 0.032(3) 0.043(3) -0.001(2) 0.011(2) 0.004(2)
C33 0.036(3) 0.026(3) 0.030(3) -0.009(2) 0.000(2) 0.005(2)
C34 0.048(4) 0.018(3) 0.055(4) 0.001(2) 0.012(3) 0.000(3)
C35 0.034(3) 0.025(3) 0.041(3) 0.004(2) 0.012(2) 0.001(2)
C36 0.023(3) 0.021(3) 0.035(3) -0.001(2) 0.006(2) -0.002(2)

loop_
_atom_type_symbol
_atom_type_description
_atom_type_scat_dispersion_real
_atom_type_scat_dispersion_imag
_atom_type_scat_source
C C 0.0033 0.0016 'International Tables Vol C Tables 4.2.6.8 and 6.1.1.4'
H H 0.0000 0.0000 'International Tables Vol C Tables 4.2.6.8 and 6.1.1.4'
P P 0.1023 0.0942 'International Tables Vol C Tables 4.2.6.8 and 6.1.1.4'
Ag Ag -0.8971 1.1015 'International Tables Vol C Tables 4.2.6.8 and 6.1.1.4'
I I -0.4742 1.8119 'International Tables Vol C Tables 4.2.6.8 and 6.1.1.4'

loop_
_geom_angle_atom_site_label_1
_geom_angle_atom_site_label_2
_geom_angle_atom_site_label_3
_geom_angle_site_symmetry_3
_geom_angle
P2 Ag1 P1 . 113.67(4)
P2 Ag1 I1 . 110.50(3)
P1 Ag1 I1 . 114.23(3)
P2 Ag1 I1 2_755 111.24(3)
P1 Ag1 I1 2_755 103.01(3)
I1 Ag1 I1 2_755 103.45(2)
Ag1 I1 Ag1 2_755 75.796(19)
C12 P1 C18 . 104.6(2)
C12 P1 C6 . 102.7(2)
C18 P1 C6 . 103.4(2)
C12 P1 Ag1 . 119.22(15)
C18 P1 Ag1 . 112.61(15)
C6 P1 Ag1 . 112.67(14)
C36 P2 C30 . 98.9(2)
C36 P2 C24 . 104.0(2)
C30 P2 C24 . 105.1(2)
C36 P2 Ag1 . 123.97(15)
C30 P2 Ag1 . 107.71(15)
C24 P2 Ag1 . 114.71(16)
C6 C1 C2 . 111.0(4)
C3 C2 C1 . 112.9(4)
C2 C3 C4 . 111.8(4)
C5 C4 C3 . 112.3(4)
C4 C5 C6 . 111.2(4)
C1 C6 C5 . 110.7(4)
C1 C6 P1 . 116.4(3)
C5 C6 P1 . 110.5(3)
C8 C7 C12 . 120.1(5)
C7 C8 C9 . 120.8(5)
C10 C9 C8 . 119.8(5)
C9 C10 C11 . 119.8(5)
C12 C11 C10 . 121.1(4)
C11 C12 C7 . 118.4(4)
C11 C12 P1 . 117.2(3)
C7 C12 P1 . 124.0(4)
C18 C13 C14 . 121.1(5)
C15 C14 C13 . 119.7(5)
C16 C15 C14 . 119.9(5)
C15 C16 C17 . 120.9(5)
C16 C17 C18 . 120.9(5)
C13 C18 C17 . 117.6(4)
C13 C18 P1 . 122.5(3)
C17 C18 P1 . 119.5(4)
C24 C19 C20 . 111.5(4)
C21 C20 C19 . 112.1(4)
C22 C21 C20 . 111.9(4)
C23 C22 C21 . 112.4(4)
C22 C23 C24 . 111.3(4)
C23 C24 C19 . 111.6(4)
C23 C24 P2 . 111.0(3)
C19 C24 P2 . 110.1(3)
C30 C25 C26 . 120.4(5)
C25 C26 C27 . 120.4(5)
C28 C27 C26 . 119.2(5)
C27 C28 C29 . 120.5(5)
C28 C29 C30 . 120.8(4)
C25 C30 C29 . 118.6(4)
C25 C30 P2 . 116.9(4)
C29 C30 P2 . 124.3(4)
C36 C31 C32 . 121.1(4)
C33 C32 C31 . 119.6(5)
C34 C33 C32 . 120.5(5)
C33 C34 C35 . 120.6(5)
C34 C35 C36 . 120.1(5)
C31 C36 C35 . 117.9(4)
C31 C36 P2 . 119.4(3)
C35 C36 P2 . 122.1(4)

loop_
_geom_bond_atom_site_label_1
_geom_bond_atom_site_label_2
_geom_bond_site_symmetry_2
_geom_bond_distance
Ag1 P2 . 2.5120(12)
Ag1 P1 . 2.5485(12)
Ag1 I1 . 2.8955(6)
Ag1 I1 2_755 2.9245(7)
P1 C12 . 1.826(5)
P1 C18 . 1.828(4)
P1 C6 . 1.856(4)
P2 C36 . 1.830(5)
P2 C30 . 1.829(5)
P2 C24 . 1.837(5)
C1 C6 . 1.513(6)
C1 C2 . 1.525(6)
C2 C3 . 1.510(6)
C3 C4 . 1.524(6)
C4 C5 . 1.520(6)
C5 C6 . 1.524(6)
C7 C8 . 1.384(7)
C7 C12 . 1.399(6)
C8 C9 . 1.391(7)
C9 C10 . 1.374(7)
C10 C11 . 1.397(6)
C11 C12 . 1.396(6)
C13 C18 . 1.392(6)
C13 C14 . 1.393(6)
C14 C15 . 1.380(7)
C15 C16 . 1.360(7)
C16 C17 . 1.381(6)
C17 C18 . 1.395(6)
C19 C24 . 1.523(6)
C19 C20 . 1.529(6)
C20 C21 . 1.511(6)
C21 C22 . 1.508(7)
C22 C23 . 1.501(6)
C23 C24 . 1.520(6)
C25 C30 . 1.384(6)
C25 C26 . 1.385(7)
C26 C27 . 1.388(7)
C27 C28 . 1.375(6)
C28 C29 . 1.379(6)
C29 C30 . 1.391(6)
C31 C36 . 1.379(6)
C31 C32 . 1.409(6)
C32 C33 . 1.369(6)
C33 C34 . 1.361(7)
C34 C35 . 1.396(6)
C35 C36 . 1.414(6)
